data_7123544
loop_
_publ_author_name
'Pasturaud, Karine'
'Rkein, Batoul'
'Sanselme, Morgane'
'Sebban, Muriel'
'Lakhdar, Sami'
'Durandetti, Muriel'
'LEGROS, Julien'
'Chataigner, Isabelle'

_publ_section_title
;
 Facile dearomatization of nitroaromatic compounds using lithium enolates
 of unsaturated ketones in conjugate additions and (4+2) formal
 cycloadditions
;
_journal_name_full 'Chemical Communications'
_journal_paper_doi 10.1039/C9CC02924A
_journal_year 2019
_chemical_absolute_configuration ad
_chemical_compound_source 'synthesis as described'
_chemical_formula_moiety 'C21 H20 N2 O5 S1'
_chemical_formula_sum 'C21 H20 N2 O5 S'
_chemical_formula_weight 412.45
_chemical_name_systematic
;
 ?
;
_space_group_IT_number 9
_symmetry_cell_setting monoclinic
_symmetry_Int_Tables_number 9
_symmetry_space_group_name_Hall 'C -2yc'
_symmetry_space_group_name_H-M 'C 1 c 1'
_atom_sites_solution_hydrogens geom
_atom_sites_solution_primary direct
_atom_sites_solution_secondary difmap
_audit_conform_dict_location ftp://ftp.iucr.org/pub/cif_core.dic
_audit_conform_dict_name cif_core.dic
_audit_conform_dict_version 2.4
_audit_creation_date 2016-05-26T09:52:10-00:00
_audit_creation_method 'WinGX routine CIF_UPDATE'
_audit_update_record
;
2019-03-20 deposited with the CCDC.    2019-05-24 downloaded from the CCDC.
;
_cell_angle_alpha 90
_cell_angle_beta 100.551(2)
_cell_angle_gamma 90
_cell_formula_units_Z 4
_cell_length_a 13.6756(13)
_cell_length_b 15.9188(15)
_cell_length_c 8.9377(8)
_cell_measurement_reflns_used 3708
_cell_measurement_temperature 293(2)
_cell_measurement_theta_max 26.38
_cell_measurement_theta_min 1.98
_cell_measurement_wavelength 0.71073
_cell_volume 1912.8(3)
_computing_molecular_graphics 'Ortep-3 for Windows (Farrugia, 1997)'
_computing_publication_material 'WinGX publication routines (Farrugia, 1999)'
_computing_structure_refinement 'SHELXL-97 (Sheldrick, 2008)'
_diffrn_ambient_temperature 293(2)
_diffrn_measured_fraction_theta_full 0.998
_diffrn_measured_fraction_theta_max 0.998
_diffrn_measurement_device_type 'SMART APEX I Bruker'
_diffrn_radiation_monochromator graphite
_diffrn_radiation_probe x-ray
_diffrn_radiation_type MoK\a
_diffrn_radiation_wavelength 0.71073
_diffrn_reflns_av_R_equivalents 0.0159
_diffrn_reflns_av_unetI/netI 0.0227
_diffrn_reflns_limit_h_max 16
_diffrn_reflns_limit_h_min -17
_diffrn_reflns_limit_k_max 19
_diffrn_reflns_limit_k_min -19
_diffrn_reflns_limit_l_max 11
_diffrn_reflns_limit_l_min -11
_diffrn_reflns_number 7525
_diffrn_reflns_theta_full 26.38
_diffrn_reflns_theta_max 26.38
_diffrn_reflns_theta_min 1.98
_exptl_absorpt_coefficient_mu 0.207
_exptl_absorpt_correction_type none
_exptl_crystal_colour colourless
_exptl_crystal_density_diffrn 1.432
_exptl_crystal_density_method 'not measured'
_exptl_crystal_description prism
_exptl_crystal_F_000 864
_exptl_crystal_size_max 0
_exptl_crystal_size_mid 0
_exptl_crystal_size_min 0
_refine_diff_density_max 0.252
_refine_diff_density_min -0.2
_refine_diff_density_rms 0.051
_refine_ls_abs_structure_details 'Flack H D (1983), Acta Cryst. A39, 876-881'
_refine_ls_abs_structure_Flack 0.03(6)
_refine_ls_extinction_method none
_refine_ls_goodness_of_fit_ref 0.888
_refine_ls_hydrogen_treatment constr
_refine_ls_matrix_type full
_refine_ls_number_parameters 263
_refine_ls_number_reflns 3789
_refine_ls_number_restraints 2
_refine_ls_restrained_S_all 0.887
_refine_ls_R_factor_all 0.0362
_refine_ls_R_factor_gt 0.0356
_refine_ls_shift/su_max 0
_refine_ls_shift/su_mean 0
_refine_ls_structure_factor_coef Fsqd
_refine_ls_weighting_details 'calc w=1/[\s^2^(Fo^2^)+(0.1000P)^2^+0.0000P] where P=(Fo^2^+2Fc^2^)/3'
_refine_ls_weighting_scheme calc
_refine_ls_wR_factor_gt 0.1028
_refine_ls_wR_factor_ref 0.1041
_reflns_number_gt 3708
_reflns_number_total 3789
_reflns_threshold_expression >2\s(I)
_cod_data_source_file c9cc02924a2.cif
_cod_data_source_block kp0711
_cod_original_sg_symbol_H-M 'C c'
_cod_database_code 7123544

loop_
_symmetry_equiv_pos_as_xyz
'x, y, z'
'x, -y, z+1/2'
'x+1/2, y+1/2, z'
'x+1/2, -y+1/2, z+1/2'

loop_
_atom_site_label
_atom_site_type_symbol
_atom_site_fract_x
_atom_site_fract_y
_atom_site_fract_z
_atom_site_U_iso_or_equiv
_atom_site_adp_type
_atom_site_occupancy
_atom_site_symmetry_multiplicity
_atom_site_calc_flag
_atom_site_refinement_flags
C1 C 0.73354(13) 0.69907(11) 0.8877(2) 0.0361(4) Uani 1 1 d .
C2 C 0.81524(15) 0.64652(14) 0.9011(3) 0.0473(5) Uani 1 1 d .
H2 H 0.8561 0.6464 0.8286 0.057 Uiso 1 1 calc R
C3 C 0.83395(16) 0.59396(13) 1.0273(3) 0.0541(5) Uani 1 1 d .
H3 H 0.8883 0.5579 1.0384 0.065 Uiso 1 1 calc R
C4 C 0.77462(18) 0.59357(13) 1.1366(3) 0.0532(5) Uani 1 1 d .
H4 H 0.7904 0.5589 1.2213 0.064 Uiso 1 1 calc R
C5 C 0.69122(17) 0.64514(12) 1.1198(2) 0.0454(4) Uani 1 1 d .
H5 H 0.6503 0.6449 1.1922 0.054 Uiso 1 1 calc R
C6 C 0.67008(14) 0.69688(11) 0.9932(2) 0.0354(4) Uani 1 1 d .
C7 C 0.58719(13) 0.75868(10) 0.9510(2) 0.0327(4) Uani 1 1 d .
C8 C 0.57114(16) 0.82018(12) 1.0772(2) 0.0416(4) Uani 1 1 d .
H8 H 0.5469 0.7901 1.1589 0.05 Uiso 1 1 calc R
C9 C 0.49658(16) 0.88736(12) 1.0088(2) 0.0456(5) Uani 1 1 d .
H9A H 0.4342 0.8611 0.9633 0.055 Uiso 1 1 calc R
H9B H 0.4839 0.9252 1.0882 0.055 Uiso 1 1 calc R
C10 C 0.53757(15) 0.93592(11) 0.8899(2) 0.0390(4) Uani 1 1 d .
C11 C 0.63435(14) 0.89994(11) 0.8586(2) 0.0379(4) Uani 1 1 d .
H11 H 0.6573 0.9308 0.7766 0.045 Uiso 1 1 calc R
C12 C 0.61401(12) 0.80712(10) 0.81495(18) 0.0313(3) Uani 1 1 d .
H12 H 0.5592 0.8032 0.7276 0.038 Uiso 1 1 calc R
C13 C 0.70993(16) 0.90656(14) 1.0082(3) 0.0500(5) Uani 1 1 d .
H13A H 0.7234 0.9653 1.033 0.06 Uiso 1 1 calc R
H13B H 0.7719 0.8802 0.9959 0.06 Uiso 1 1 calc R
C14 C 0.66990(19) 0.86359(14) 1.1392(2) 0.0513(5) Uani 1 1 d .
H14A H 0.7177 0.8226 1.1881 0.062 Uiso 1 1 calc R
H14B H 0.6603 0.9051 1.2146 0.062 Uiso 1 1 calc R
C15 C 0.62470(14) 0.68532(13) 0.5108(2) 0.0391(4) Uani 1 1 d .
C16 C 0.64829(17) 0.60081(14) 0.5096(3) 0.0509(5) Uani 1 1 d .
H16 H 0.7101 0.5816 0.5589 0.061 Uiso 1 1 calc R
C17 C 0.5789(2) 0.54587(15) 0.4344(3) 0.0605(6) Uani 1 1 d .
H17 H 0.5942 0.489 0.4338 0.073 Uiso 1 1 calc R
C18 C 0.48554(16) 0.57336(15) 0.3584(3) 0.0520(5) Uani 1 1 d .
C19 C 0.46463(17) 0.65819(16) 0.3648(3) 0.0520(5) Uani 1 1 d .
H19 H 0.4027 0.6778 0.3171 0.062 Uiso 1 1 calc R
C20 C 0.53305(16) 0.71446(15) 0.4399(2) 0.0465(4) Uani 1 1 d .
H20 H 0.5176 0.7713 0.4427 0.056 Uiso 1 1 calc R
C21 C 0.4114(3) 0.5150(2) 0.2691(4) 0.0790(9) Uani 1 1 d .
H21A H 0.3746 0.4872 0.3364 0.119 Uiso 1 1 calc R
H21B H 0.4455 0.4739 0.219 0.119 Uiso 1 1 calc R
H21C H 0.3666 0.5463 0.1943 0.119 Uiso 1 1 calc R
N1 N 0.48962(12) 0.70877(11) 0.9037(2) 0.0444(4) Uani 1 1 d .
N2 N 0.70353(12) 0.76423(9) 0.77919(18) 0.0359(3) Uani 1 1 d .
O1 O 0.49794(14) 0.99772(10) 0.8280(2) 0.0588(4) Uani 1 1 d .
O2 O 0.43704(16) 0.72166(18) 0.7807(3) 0.0848(7) Uani 1 1 d .
O3 O 0.46926(14) 0.65883(11) 0.9956(2) 0.0650(5) Uani 1 1 d .
O4 O 0.68811(14) 0.83881(11) 0.53734(19) 0.0561(4) Uani 1 1 d .
O5 O 0.81054(12) 0.72295(13) 0.59760(19) 0.0559(4) Uani 1 1 d .
S1 S 0.71437(4) 0.75762(3) 0.59829(5) 0.03966(13) Uani 1 1 d .

loop_
_atom_site_aniso_label
_atom_site_aniso_U_11
_atom_site_aniso_U_22
_atom_site_aniso_U_33
_atom_site_aniso_U_23
_atom_site_aniso_U_13
_atom_site_aniso_U_12
C1 0.0390(9) 0.0352(8) 0.0333(9) -0.0061(7) 0.0042(7) -0.0001(6)
C2 0.0380(9) 0.0503(11) 0.0539(12) -0.0110(9) 0.0089(8) 0.0082(8)
C3 0.0442(10) 0.0464(10) 0.0654(14) -0.0062(10) -0.0064(9) 0.0155(8)
C4 0.0634(13) 0.0429(10) 0.0476(12) 0.0035(9) -0.0047(10) 0.0087(9)
C5 0.0581(12) 0.0395(9) 0.0379(10) 0.0059(8) 0.0072(8) 0.0054(8)
C6 0.0395(8) 0.0319(8) 0.0341(9) -0.0021(7) 0.0053(6) 0.0020(6)
C7 0.0357(8) 0.0315(8) 0.0321(9) 0.0006(6) 0.0092(7) 0.0014(6)
C8 0.0575(11) 0.0394(9) 0.0317(9) 0.0004(7) 0.0182(8) 0.0085(8)
C9 0.0560(11) 0.0398(9) 0.0476(11) 0.0023(8) 0.0267(9) 0.0120(8)
C10 0.0481(10) 0.0328(8) 0.0360(9) -0.0026(7) 0.0077(7) 0.0037(7)
C11 0.0452(9) 0.0322(8) 0.0390(9) -0.0009(7) 0.0148(7) -0.0021(7)
C12 0.0340(8) 0.0329(8) 0.0277(8) -0.0011(6) 0.0073(6) 0.0018(6)
C13 0.0466(10) 0.0492(11) 0.0521(12) -0.0144(9) 0.0040(9) -0.0030(8)
C14 0.0711(14) 0.0451(10) 0.0345(9) -0.0095(8) 0.0010(9) 0.0087(10)
C15 0.0413(9) 0.0470(10) 0.0301(9) -0.0038(7) 0.0099(7) 0.0008(7)
C16 0.0529(12) 0.0451(10) 0.0485(12) 0.0005(8) -0.0070(9) 0.0090(8)
C17 0.0697(15) 0.0423(11) 0.0617(13) 0.0051(10) -0.0082(11) 0.0016(10)
C18 0.0499(12) 0.0618(12) 0.0416(10) 0.0022(10) 0.0014(9) -0.0129(9)
C19 0.0417(10) 0.0701(14) 0.0413(11) -0.0002(10) -0.0001(8) 0.0084(9)
C20 0.0473(10) 0.0544(11) 0.0375(10) 0.0006(9) 0.0073(8) 0.0122(8)
C21 0.0742(17) 0.0735(17) 0.0785(19) -0.0044(15) -0.0146(15) -0.0196(14)
N1 0.0392(8) 0.0415(8) 0.0549(10) 0.0010(7) 0.0149(7) -0.0011(6)
N2 0.0391(8) 0.0409(7) 0.0294(8) -0.0040(6) 0.0112(6) 0.0034(6)
O1 0.0704(10) 0.0473(8) 0.0616(10) 0.0138(7) 0.0196(8) 0.0202(8)
O2 0.0658(12) 0.1089(16) 0.0711(14) 0.0210(12) -0.0106(11) -0.0377(12)
O3 0.0630(10) 0.0568(10) 0.0813(13) 0.0153(8) 0.0291(9) -0.0103(7)
O4 0.0807(11) 0.0506(8) 0.0426(8) 0.0033(6) 0.0260(8) -0.0067(7)
O5 0.0417(7) 0.0795(11) 0.0510(9) -0.0197(8) 0.0204(7) -0.0055(8)
S1 0.0432(2) 0.0464(2) 0.0332(2) -0.00625(19) 0.01716(16) -0.00345(19)

loop_
_atom_type_symbol
_atom_type_description
_atom_type_scat_dispersion_real
_atom_type_scat_dispersion_imag
_atom_type_scat_source
C C 0.0033 0.0016 'International Tables Vol C Tables 4.2.6.8 and 6.1.1.4'
H H 0 0 'International Tables Vol C Tables 4.2.6.8 and 6.1.1.4'
N N 0.0061 0.0033 'International Tables Vol C Tables 4.2.6.8 and 6.1.1.4'
O O 0.0106 0.006 'International Tables Vol C Tables 4.2.6.8 and 6.1.1.4'
S S 0.1246 0.1234 'International Tables Vol C Tables 4.2.6.8 and 6.1.1.4'

loop_
_geom_angle_atom_site_label_1
_geom_angle_atom_site_label_2
_geom_angle_atom_site_label_3
_geom_angle
C2 C1 C6 121.26(18)
C2 C1 N2 128.72(19)
C6 C1 N2 109.90(15)
C1 C2 C3 117.4(2)
C1 C2 H2 121.3
C3 C2 H2 121.3
C4 C3 C2 122.17(18)
C4 C3 H3 118.9
C2 C3 H3 118.9
C3 C4 C5 119.8(2)
C3 C4 H4 120.1
C5 C4 H4 120.1
C6 C5 C4 118.9(2)
C6 C5 H5 120.5
C4 C5 H5 120.5
C5 C6 C1 120.28(17)
C5 C6 C7 129.18(18)
C1 C6 C7 110.46(16)
C6 C7 C12 104.45(15)
C6 C7 C8 115.86(16)
C12 C7 C8 110.30(14)
C6 C7 N1 107.91(14)
C12 C7 N1 111.15(15)
C8 C7 N1 107.19(15)
C9 C8 C14 108.04(17)
C9 C8 C7 109.04(16)
C14 C8 C7 108.54(16)
C9 C8 H8 110.4
C14 C8 H8 110.4
C7 C8 H8 110.4
C10 C9 C8 109.61(16)
C10 C9 H9A 109.7
C8 C9 H9A 109.7
C10 C9 H9B 109.7
C8 C9 H9B 109.7
H9A C9 H9B 108.2
O1 C10 C9 123.27(18)
O1 C10 C11 123.91(18)
C9 C10 C11 112.80(15)
C10 C11 C13 106.53(16)
C10 C11 C12 106.63(14)
C13 C11 C12 110.34(15)
C10 C11 H11 111.1
C13 C11 H11 111.1
C12 C11 H11 111.1
N2 C12 C7 105.33(13)
N2 C12 C11 112.16(14)
C7 C12 C11 109.80(14)
N2 C12 H12 109.8
C7 C12 H12 109.8
C11 C12 H12 109.8
C11 C13 C14 110.80(18)
C11 C13 H13A 109.5
C14 C13 H13A 109.5
C11 C13 H13B 109.5
C14 C13 H13B 109.5
H13A C13 H13B 108.1
C8 C14 C13 109.82(17)
C8 C14 H14A 109.7
C13 C14 H14A 109.7
C8 C14 H14B 109.7
C13 C14 H14B 109.7
H14A C14 H14B 108.2
C20 C15 C16 121.2(2)
C20 C15 S1 119.09(17)
C16 C15 S1 119.69(15)
C17 C16 C15 118.81(19)
C17 C16 H16 120.6
C15 C16 H16 120.6
C16 C17 C18 121.7(2)
C16 C17 H17 119.2
C18 C17 H17 119.2
C19 C18 C17 117.5(2)
C19 C18 C21 120.3(2)
C17 C18 C21 122.2(2)
C20 C19 C18 121.8(2)
C20 C19 H19 119.1
C18 C19 H19 119.1
C15 C20 C19 119.0(2)
C15 C20 H20 120.5
C19 C20 H20 120.5
C18 C21 H21A 109.5
C18 C21 H21B 109.5
H21A C21 H21B 109.5
C18 C21 H21C 109.5
H21A C21 H21C 109.5
H21B C21 H21C 109.5
O3 N1 O2 123.53(19)
O3 N1 C7 116.55(18)
O2 N1 C7 119.92(18)
C1 N2 C12 109.46(15)
C1 N2 S1 123.48(12)
C12 N2 S1 117.66(12)
O4 S1 O5 121.19(11)
O4 S1 N2 104.77(9)
O5 S1 N2 106.05(9)
O4 S1 C15 108.53(10)
O5 S1 C15 108.25(10)
N2 S1 C15 107.26(9)

loop_
_geom_bond_atom_site_label_1
_geom_bond_atom_site_label_2
_geom_bond_distance
C1 C2 1.383(3)
C1 C6 1.394(3)
C1 N2 1.428(2)
C2 C3 1.389(4)
C2 H2 0.93
C3 C4 1.380(4)
C3 H3 0.93
C4 C5 1.391(3)
C4 H4 0.93
C5 C6 1.386(3)
C5 H5 0.93
C6 C7 1.496(2)
C7 C12 1.540(2)
C7 C8 1.540(3)
C7 N1 1.544(2)
C8 C9 1.526(3)
C8 C14 1.528(3)
C8 H8 0.98
C9 C10 1.503(3)
C9 H9A 0.97
C9 H9B 0.97
C10 O1 1.207(2)
C10 C11 1.515(3)
C11 C13 1.537(3)
C11 C12 1.540(2)
C11 H11 0.98
C12 N2 1.487(2)
C12 H12 0.98
C13 C14 1.540(4)
C13 H13A 0.97
C13 H13B 0.97
C14 H14A 0.97
C14 H14B 0.97
C15 C20 1.377(3)
C15 C16 1.384(3)
C15 S1 1.758(2)
C16 C17 1.373(3)
C16 H16 0.93
C17 C18 1.402(3)
C17 H17 0.93
C18 C19 1.384(4)
C18 C21 1.494(3)
C19 C20 1.378(3)
C19 H19 0.93
C20 H20 0.93
C21 H21A 0.96
C21 H21B 0.96
C21 H21C 0.96
N1 O3 1.211(3)
N1 O2 1.216(3)
N2 S1 1.6538(16)
O4 S1 1.4228(18)
O5 S1 1.4273(18)

loop_
_geom_torsion_atom_site_label_1
_geom_torsion_atom_site_label_2
_geom_torsion_atom_site_label_3
_geom_torsion_atom_site_label_4
_geom_torsion
C6 C1 C2 C3 -2.6(3)
N2 C1 C2 C3 173.17(17)
C1 C2 C3 C4 -0.4(3)
C2 C3 C4 C5 2.0(3)
C3 C4 C5 C6 -0.7(3)
C4 C5 C6 C1 -2.2(3)
C4 C5 C6 C7 -178.59(18)
C2 C1 C6 C5 3.9(3)
N2 C1 C6 C5 -172.55(16)
C2 C1 C6 C7 -179.05(17)
N2 C1 C6 C7 4.46(19)
C5 C6 C7 C12 170.34(18)
C1 C6 C7 C12 -6.33(19)
C5 C6 C7 C8 48.8(3)
C1 C6 C7 C8 -127.87(17)
C5 C6 C7 N1 -71.3(2)
C1 C6 C7 N1 112.02(16)
C6 C7 C8 C9 170.64(16)
C12 C7 C8 C9 52.3(2)
N1 C7 C8 C9 -68.85(19)
C6 C7 C8 C14 53.2(2)
C12 C7 C8 C14 -65.2(2)
N1 C7 C8 C14 173.68(15)
C14 C8 C9 C10 56.1(2)
C7 C8 C9 C10 -61.7(2)
C8 C9 C10 O1 -172.8(2)
C8 C9 C10 C11 6.1(2)
O1 C10 C11 C13 116.7(2)
C9 C10 C11 C13 -62.2(2)
O1 C10 C11 C12 -125.4(2)
C9 C10 C11 C12 55.6(2)
C6 C7 C12 N2 5.69(17)
C8 C7 C12 N2 130.83(15)
N1 C7 C12 N2 -110.43(15)
C6 C7 C12 C11 -115.27(15)
C8 C7 C12 C11 9.9(2)
N1 C7 C12 C11 128.61(15)
C10 C11 C12 N2 179.30(14)
C13 C11 C12 N2 -65.4(2)
C10 C11 C12 C7 -63.95(18)
C13 C11 C12 C7 51.3(2)
C10 C11 C13 C14 54.7(2)
C12 C11 C13 C14 -60.6(2)
C9 C8 C14 C13 -62.2(2)
C7 C8 C14 C13 55.9(2)
C11 C13 C14 C8 5.3(2)
C20 C15 C16 C17 0.9(4)
S1 C15 C16 C17 -176.9(2)
C15 C16 C17 C18 0.4(4)
C16 C17 C18 C19 -1.5(4)
C16 C17 C18 C21 176.6(3)
C17 C18 C19 C20 1.4(4)
C21 C18 C19 C20 -176.8(3)
C16 C15 C20 C19 -1.0(3)
S1 C15 C20 C19 176.78(16)
C18 C19 C20 C15 -0.1(4)
C6 C7 N1 O3 55.5(2)
C12 C7 N1 O3 169.45(17)
C8 C7 N1 O3 -70.0(2)
C6 C7 N1 O2 -125.7(2)
C12 C7 N1 O2 -11.7(3)
C8 C7 N1 O2 108.9(2)
C2 C1 N2 C12 -176.70(18)
C6 C1 N2 C12 -0.55(18)
C2 C1 N2 S1 37.8(3)
C6 C1 N2 S1 -146.03(14)
C7 C12 N2 C1 -3.37(18)
C11 C12 N2 C1 116.03(16)
C7 C12 N2 S1 144.37(13)
C11 C12 N2 S1 -96.23(16)
C1 N2 S1 O4 -172.83(15)
C12 N2 S1 O4 44.27(15)
C1 N2 S1 O5 -43.55(17)
C12 N2 S1 O5 173.55(14)
C1 N2 S1 C15 71.96(17)
C12 N2 S1 C15 -70.94(14)
C20 C15 S1 O4 -19.47(19)
C16 C15 S1 O4 158.35(18)
C20 C15 S1 O5 -152.75(17)
C16 C15 S1 O5 25.1(2)
C20 C15 S1 N2 93.22(18)
C16 C15 S1 N2 -88.96(19)
